data_7132703
loop_
_publ_author_name
'Koch, Katelyn N.'
'Teo, Aaron J.'
'Wheeler, Kraig A.'

_publ_section_title
;
 Dual space divergence in small molecule quasiracemates: benzoyl leucine
 and phenylalanine assemblies.
;
_journal_issue 20
_journal_name_full 'Chemical communications (Cambridge, England)'
_journal_page_first 2800
_journal_page_last 2803
_journal_paper_doi 10.1039/d3cc06212k
_journal_volume 60
_journal_year 2024
_chemical_absolute_configuration rmad
_chemical_formula_moiety 'C14 H19 N O3, C13 H16 Cl N O3'
_chemical_formula_sum 'C27 H35 Cl N2 O6'
_chemical_formula_weight 519.02
_space_group_crystal_system monoclinic
_space_group_IT_number 4
_space_group_name_Hall 'P 2yb'
_space_group_name_H-M_alt 'P 1 21 1'
_atom_sites_solution_hydrogens mixed
_atom_sites_solution_primary dual
_audit_creation_date 2023-12-14
_audit_creation_method
;
Olex2 1.5
(compiled 2023.08.24 svn.re1ec1418 for OlexSys, GUI svn.r6817)
;
_audit_update_record
;
2024-01-24 deposited with the CCDC.	2024-02-12 downloaded from the CCDC.
;
_cell_angle_alpha 90
_cell_angle_beta 107.507(2)
_cell_angle_gamma 90
_cell_formula_units_Z 2
_cell_length_a 8.5052(3)
_cell_length_b 16.9899(7)
_cell_length_c 10.0551(4)
_cell_measurement_reflns_used 9986
_cell_measurement_temperature 100(2)
_cell_measurement_theta_max 68.23
_cell_measurement_theta_min 4.61
_cell_volume 1385.69(9)
_computing_cell_refinement 'SAINT+ V8.40B (Bruker AXS Inc., 2020)'
_computing_data_collection 'APEX5 Ver.2022.08-RC130 (Bruker-AXS, 2023)'
_computing_data_reduction 'SAINT+ Ve8.40B (Bruker-AXS, 2020)'
_computing_molecular_graphics 'OLEX2 (Dolomanov et al., 2009)'
_computing_publication_material 'OLEX2 (Dolomanov et al., 2009)'
_computing_structure_refinement 'XL (Sheldrick, 2019/1)'
_computing_structure_solution 'XT (Sheldrick, 2018/2)'
_diffrn_ambient_temperature 100(2)
_diffrn_detector '100 \\times 140 mm^2^ CMOS sensor'
_diffrn_detector_area_resol_mean 7.9
_diffrn_detector_type 'Bruker PHOTON II'
_diffrn_measured_fraction_theta_full 0.999
_diffrn_measured_fraction_theta_max 0.998
_diffrn_measurement_device '\k-geometry four-circle diffractometer'
_diffrn_measurement_device_type 'Bruker D8 Venture'
_diffrn_measurement_method '\w and \f scans'
_diffrn_radiation_collimation 'focusing mirror'
_diffrn_radiation_detector 'Bruker PHOTON II'
_diffrn_radiation_monochromator 'multilayer mirror'
_diffrn_radiation_probe x-ray
_diffrn_radiation_type CuK\a
_diffrn_radiation_wavelength 1.54178
_diffrn_radiation_xray_symbol K-L~3~
_diffrn_reflns_av_R_equivalents 0.0335
_diffrn_reflns_av_unetI/netI 0.0273
_diffrn_reflns_Laue_measured_fraction_full 0.999
_diffrn_reflns_Laue_measured_fraction_max 0.998
_diffrn_reflns_limit_h_max 9
_diffrn_reflns_limit_h_min -10
_diffrn_reflns_limit_k_max 20
_diffrn_reflns_limit_k_min -20
_diffrn_reflns_limit_l_max 12
_diffrn_reflns_limit_l_min -12
_diffrn_reflns_number 24521
_diffrn_reflns_point_group_measured_fraction_full 0.995
_diffrn_reflns_point_group_measured_fraction_max 0.994
_diffrn_reflns_theta_full 67.679
_diffrn_reflns_theta_max 68.339
_diffrn_reflns_theta_min 4.611
_diffrn_source 'microfocus sealed X-ray tube'
_diffrn_source_type 'Incoatec I\mS 3.0'
_diffrn_standards_number 0
_exptl_absorpt_coefficient_mu 1.567
_exptl_absorpt_correction_T_max 0.7531
_exptl_absorpt_correction_T_min 0.6029
_exptl_absorpt_correction_type multi-scan
_exptl_absorpt_process_details
;
SADABS-2016/2 (Krause et al., 2015) was used for absorption correction.
;
_exptl_crystal_colour 'clear colourless'
_exptl_crystal_colour_lustre clear
_exptl_crystal_colour_primary colourless
_exptl_crystal_density_diffrn 1.244
_exptl_crystal_density_method 'not measured'
_exptl_crystal_description needle
_exptl_crystal_F_000 552
_exptl_crystal_recrystallization_method 'Re-crystallisation from solvent: MeOH'
_exptl_crystal_size_max 0.385
_exptl_crystal_size_mid 0.068
_exptl_crystal_size_min 0.042
_refine_diff_density_max 0.253
_refine_diff_density_min -0.199
_refine_diff_density_rms 0.041
_refine_ls_abs_structure_details
;
 Flack x determined using 2169 quotients [(I+)-(I-)]/[(I+)+(I-)]
 (Parsons, Flack and Wagner, Acta Cryst. B69 (2013) 249-259).
;
_refine_ls_abs_structure_Flack 0.108(5)
_refine_ls_extinction_method none
_refine_ls_goodness_of_fit_ref 1.046
_refine_ls_hydrogen_treatment mixed
_refine_ls_matrix_type full
_refine_ls_number_parameters 342
_refine_ls_number_reflns 5045
_refine_ls_number_restraints 7
_refine_ls_restrained_S_all 1.046
_refine_ls_R_factor_all 0.0373
_refine_ls_R_factor_gt 0.0354
_refine_ls_shift/su_max 0.000
_refine_ls_shift/su_mean 0.000
_refine_ls_structure_factor_coef Fsqd
_refine_ls_weighting_details 'w=1/[\s^2^(Fo^2^)+(0.0527P)^2^+0.3613P] where P=(Fo^2^+2Fc^2^)/3'
_refine_ls_weighting_scheme calc
_refine_ls_wR_factor_gt 0.0938
_refine_ls_wR_factor_ref 0.0955
_reflns_Friedel_coverage 0.919
_reflns_Friedel_fraction_full 0.990
_reflns_Friedel_fraction_max 0.988
_reflns_number_gt 4819
_reflns_number_total 5045
_reflns_threshold_expression 'I > 2\s(I)'
_cod_data_source_file d3cc06212k2.cif
_cod_data_source_block 23kaw78
_cod_depositor_comments
;
The following automatic conversions were performed:

data item '_atom_sites_solution_primary' value 'Dual' was changed to
'dual' in accordance with the
/home/data/users/saulius/crontab/automatic-downloads/rss-feeds/RSC/lib/dictionaries/cif_core.dic
dictionary named 'cif_core.dic' version 2.4.2 last updated on
2011-04-26.

data item '_diffrn_radiation_probe' value 'X-ray' was changed to
'x-ray' in accordance with the
/home/data/users/saulius/crontab/automatic-downloads/rss-feeds/RSC/lib/dictionaries/cif_core.dic
dictionary named 'cif_core.dic' version 2.4.2 last updated on
2011-04-26.

Automatic conversion script
Id: cif_fix_values 8170 2020-07-09 18:12:32Z antanas 

 Adding full bibliography for 7132699--7132715.cif.
;
_cod_original_cell_volume 1385.68(9)
_cod_database_code 7132703
_shelx_shelxl_version_number 2019/1
_shelx_space_group_comment
;
The symmetry employed for this shelxl refinement is uniquely defined
by the following loop, which should always be used as a source of
symmetry information in preference to the above space-group names.
They are only intended as comments.
;
_shelx_estimated_absorpt_t_max 0.937
_shelx_estimated_absorpt_t_min 0.584
_olex2_refinement_description
;
1. Fixed Uiso
 At 1.2 times of:
  All C(H) groups, All C(H,H) groups, All N(H) groups
 At 1.5 times of:
  All C(H,H,H) groups, All O(H) groups
2. Restrained distances
 N1B-H1B \\sim N1A-H1A \\sim O2B-H2B \\sim O2A-H2A
 with sigma of 0.02
3.a Ternary CH refined with riding coordinates:
 C9A(H9A), C11A(H11A), C9B(H9B), C11B(H11B)
3.b Secondary CH2 refined with riding coordinates:
 C10A(H10A,H10B), C10B(H10C,H10D)
3.c Aromatic/amide H refined with riding coordinates:
 C3A(H3A), C4A(H4A), C6A(H6A), C7A(H7A), C3B(H3B), C4B(H4B), C6B(H6B), C7B(H7B)
3.d Idealised Me refined as rotating group:
 C12A(H12A,H12B,H12C), C13A(H13A,H13B,H13C), C14A(H14A,H14B,H14C), C12B(H12D,
 H12E,H12F), C13B(H13D,H13E,H13F)
;
_olex2_submission_special_instructions 'No special instructions were received'

loop_
_space_group_symop_operation_xyz
'x, y, z'
'-x, y+1/2, -z'

loop_
_atom_site_label
_atom_site_type_symbol
_atom_site_fract_x
_atom_site_fract_y
_atom_site_fract_z
_atom_site_U_iso_or_equiv
_atom_site_adp_type
_atom_site_occupancy
_atom_site_site_symmetry_order
_atom_site_calc_flag
_atom_site_refinement_flags_posn
_atom_site_refinement_flags_adp
_atom_site_refinement_flags_occupancy
_atom_site_disorder_assembly
_atom_site_disorder_group
O1A O 0.6183(3) 0.23741(13) 0.4456(2) 0.0296(5) Uani 1 1 d . . . . .
O2A O 0.7146(3) 0.03432(13) 0.3395(3) 0.0380(6) Uani 1 1 d D . . . .
H2A H 0.638(5) 0.000(2) 0.314(5) 0.057 Uiso 1 1 d D U . . .
O3A O 0.4978(3) 0.09962(13) 0.2023(2) 0.0326(5) Uani 1 1 d . . . . .
N1A N 0.6738(3) 0.23762(15) 0.2414(3) 0.0240(5) Uani 1 1 d D . . . .
H1A H 0.639(4) 0.252(2) 0.160(3) 0.029 Uiso 1 1 d D U . . .
C1A C 0.5975(4) 0.26791(18) 0.3298(3) 0.0234(6) Uani 1 1 d . . . . .
C2A C 0.4883(4) 0.33779(18) 0.2834(3) 0.0247(6) Uani 1 1 d . . . . .
C3A C 0.3948(4) 0.36311(19) 0.3681(3) 0.0300(7) Uani 1 1 d . . . . .
H3A H 0.404818 0.336909 0.453689 0.036 Uiso 1 1 calc R U . . .
C4A C 0.2882(4) 0.4258(2) 0.3285(3) 0.0345(7) Uani 1 1 d . . . . .
H4A H 0.225412 0.442124 0.387333 0.041 Uiso 1 1 calc R U . . .
C5A C 0.2706(3) 0.4655(2) 0.2044(3) 0.0324(6) Uani 1 1 d . . . . .
C6A C 0.3674(4) 0.4418(2) 0.1228(3) 0.0355(8) Uani 1 1 d . . . . .
H6A H 0.360089 0.469502 0.039101 0.043 Uiso 1 1 calc R U . . .
C7A C 0.4741(4) 0.3788(2) 0.1602(3) 0.0331(7) Uani 1 1 d . . . . .
H7A H 0.538019 0.363272 0.101825 0.040 Uiso 1 1 calc R U . . .
C8A C 0.6429(4) 0.09666(18) 0.2697(3) 0.0262(6) Uani 1 1 d . . . . .
C9A C 0.7622(4) 0.16394(18) 0.2766(3) 0.0254(6) Uani 1 1 d . . . . .
H9A H 0.838864 0.167615 0.373738 0.030 Uiso 1 1 calc R U . . .
C10A C 0.8631(4) 0.14749(19) 0.1767(3) 0.0278(6) Uani 1 1 d . . . . .
H10A H 0.894230 0.091150 0.183574 0.033 Uiso 1 1 calc R U . . .
H10B H 0.792877 0.157408 0.080031 0.033 Uiso 1 1 calc R U . . .
C11A C 1.0198(4) 0.1972(2) 0.2047(3) 0.0320(7) Uani 1 1 d . . . . .
H11A H 0.992702 0.252922 0.221452 0.038 Uiso 1 1 calc R U . . .
C12A C 1.1527(4) 0.1675(2) 0.3327(4) 0.0400(8) Uani 1 1 d . . . . .
H12A H 1.111057 0.168666 0.413572 0.060 Uiso 1 1 calc R U . . .
H12B H 1.250261 0.201238 0.350544 0.060 Uiso 1 1 calc R U . . .
H12C H 1.182324 0.113369 0.316398 0.060 Uiso 1 1 calc R U . . .
C13A C 1.0833(4) 0.1950(3) 0.0783(4) 0.0421(8) Uani 1 1 d . . . . .
H13A H 1.116314 0.141139 0.064119 0.063 Uiso 1 1 calc R U . . .
H13B H 1.178613 0.230122 0.094078 0.063 Uiso 1 1 calc R U . . .
H13C H 0.996006 0.212307 -0.004596 0.063 Uiso 1 1 calc R U . . .
C14A C 0.1505(4) 0.5349(2) 0.1597(4) 0.0438(9) Uani 1 1 d . . . . .
H14A H 0.049661 0.517072 0.089695 0.066 Uiso 1 1 calc R U . . .
H14B H 0.202240 0.576569 0.119853 0.066 Uiso 1 1 calc R U . . .
H14C H 0.123118 0.555468 0.241091 0.066 Uiso 1 1 calc R U . . .
Cl1B Cl 0.84721(11) -0.53153(6) 0.33962(11) 0.0497(2) Uani 1 1 d . . . . .
O1B O 0.3785(3) -0.22257(14) 0.0551(2) 0.0306(5) Uani 1 1 d . . . . .
O2B O 0.2857(3) -0.01712(13) 0.1628(3) 0.0375(6) Uani 1 1 d D . . . .
H2B H 0.354(5) 0.018(2) 0.161(5) 0.056 Uiso 1 1 d D U . . .
O3B O 0.5032(3) -0.08295(13) 0.2973(2) 0.0313(5) Uani 1 1 d . . . . .
N1B N 0.3276(3) -0.22053(15) 0.2612(3) 0.0240(5) Uani 1 1 d D . . . .
H1B H 0.348(4) -0.236(2) 0.342(3) 0.029 Uiso 1 1 d D U . . .
C1B C 0.4003(4) -0.25205(17) 0.1725(3) 0.0236(6) Uani 1 1 d . . . . .
C2B C 0.5067(4) -0.32284(18) 0.2169(3) 0.0243(6) Uani 1 1 d . . . . .
C3B C 0.5983(4) -0.3484(2) 0.1316(3) 0.0305(7) Uani 1 1 d . . . . .
H3B H 0.589197 -0.321193 0.046999 0.037 Uiso 1 1 calc R U . . .
C4B C 0.7026(4) -0.4127(2) 0.1677(3) 0.0364(8) Uani 1 1 d . . . . .
H4B H 0.764969 -0.429517 0.108885 0.044 Uiso 1 1 calc R U . . .
C5B C 0.7145(4) -0.4522(2) 0.2915(3) 0.0340(7) Uani 1 1 d . . . . .
C6B C 0.6217(4) -0.4293(2) 0.3759(3) 0.0340(7) Uani 1 1 d . . . . .
H6B H 0.628382 -0.457743 0.458719 0.041 Uiso 1 1 calc R U . . .
C7B C 0.5191(4) -0.36489(19) 0.3396(3) 0.0309(7) Uani 1 1 d . . . . .
H7B H 0.456103 -0.348820 0.398452 0.037 Uiso 1 1 calc R U . . .
C8B C 0.3578(4) -0.07948(17) 0.2316(3) 0.0246(6) Uani 1 1 d . . . . .
C9B C 0.2385(4) -0.14681(18) 0.2263(3) 0.0262(6) Uani 1 1 d . . . . .
H9B H 0.161511 -0.150762 0.129338 0.031 Uiso 1 1 calc R U . . .
C10B C 0.1376(4) -0.12982(19) 0.3261(3) 0.0268(6) Uani 1 1 d . . . . .
H10C H 0.208570 -0.137797 0.423071 0.032 Uiso 1 1 calc R U . . .
H10D H 0.103037 -0.073932 0.316251 0.032 Uiso 1 1 calc R U . . .
C11B C -0.0156(4) -0.1816(2) 0.3005(3) 0.0325(7) Uani 1 1 d . . . . .
H11B H 0.014730 -0.237160 0.286070 0.039 Uiso 1 1 calc R U . . .
C12B C -0.1500(4) -0.1542(3) 0.1709(4) 0.0438(9) Uani 1 1 d . . . . .
H12D H -0.182467 -0.100246 0.185037 0.066 Uiso 1 1 calc R U . . .
H12E H -0.245823 -0.189020 0.154120 0.066 Uiso 1 1 calc R U . . .
H12F H -0.108008 -0.155687 0.090196 0.066 Uiso 1 1 calc R U . . .
C13B C -0.0802(5) -0.1787(2) 0.4267(4) 0.0425(8) Uani 1 1 d . . . . .
H13D H 0.005288 -0.197686 0.509352 0.064 Uiso 1 1 calc R U . . .
H13E H -0.178190 -0.212076 0.409438 0.064 Uiso 1 1 calc R U . . .
H13F H -0.109070 -0.124310 0.442186 0.064 Uiso 1 1 calc R U . . .

loop_
_atom_site_aniso_label
_atom_site_aniso_U_11
_atom_site_aniso_U_22
_atom_site_aniso_U_33
_atom_site_aniso_U_23
_atom_site_aniso_U_13
_atom_site_aniso_U_12
O1A 0.0420(12) 0.0320(11) 0.0198(10) 0.0023(9) 0.0171(9) 0.0036(10)
O2A 0.0314(11) 0.0289(14) 0.0513(15) 0.0109(11) 0.0087(10) -0.0047(9)
O3A 0.0307(11) 0.0282(11) 0.0391(13) 0.0067(10) 0.0110(10) -0.0039(9)
N1A 0.0318(12) 0.0258(13) 0.0180(12) -0.0007(10) 0.0130(10) -0.0024(10)
C1A 0.0285(14) 0.0267(15) 0.0193(14) -0.0047(12) 0.0135(12) -0.0075(12)
C2A 0.0276(15) 0.0277(16) 0.0212(14) -0.0032(12) 0.0109(12) -0.0058(12)
C3A 0.0347(17) 0.0356(17) 0.0246(16) 0.0050(13) 0.0166(13) -0.0001(13)
C4A 0.0317(15) 0.0417(19) 0.0375(18) 0.0056(15) 0.0217(14) 0.0057(14)
C5A 0.0278(13) 0.0368(16) 0.0343(16) 0.0083(15) 0.0121(12) -0.0005(15)
C6A 0.0437(18) 0.0394(19) 0.0264(16) 0.0077(13) 0.0149(14) -0.0014(14)
C7A 0.0429(18) 0.0377(19) 0.0238(16) 0.0010(14) 0.0179(14) -0.0010(14)
C8A 0.0321(16) 0.0283(16) 0.0232(15) 0.0007(12) 0.0159(12) 0.0002(12)
C9A 0.0291(14) 0.0274(16) 0.0227(14) -0.0025(12) 0.0125(12) -0.0031(12)
C10A 0.0329(16) 0.0286(17) 0.0254(15) 0.0003(12) 0.0141(13) -0.0016(13)
C11A 0.0329(16) 0.0314(17) 0.0381(18) -0.0022(14) 0.0206(15) -0.0029(13)
C12A 0.0328(17) 0.050(2) 0.0375(19) -0.0079(16) 0.0115(15) -0.0032(15)
C13A 0.0403(18) 0.050(2) 0.044(2) 0.0008(17) 0.0253(16) -0.0082(16)
C14A 0.0271(15) 0.063(2) 0.0458(19) 0.0274(19) 0.0173(14) 0.0088(16)
Cl1B 0.0370(4) 0.0546(5) 0.0617(5) 0.0234(5) 0.0214(3) 0.0133(4)
O1B 0.0410(12) 0.0361(12) 0.0192(11) 0.0030(9) 0.0159(9) 0.0037(10)
O2B 0.0308(11) 0.0300(14) 0.0505(14) 0.0094(11) 0.0106(10) -0.0031(9)
O3B 0.0310(11) 0.0281(11) 0.0351(12) 0.0036(9) 0.0106(9) -0.0038(9)
N1B 0.0323(13) 0.0255(13) 0.0191(12) 0.0003(10) 0.0154(11) -0.0033(10)
C1B 0.0274(14) 0.0259(15) 0.0200(15) -0.0016(11) 0.0107(12) -0.0053(12)
C2B 0.0284(15) 0.0288(16) 0.0178(14) -0.0034(11) 0.0102(12) -0.0069(11)
C3B 0.0322(16) 0.0384(18) 0.0251(16) 0.0064(14) 0.0150(13) 0.0039(13)
C4B 0.0341(16) 0.046(2) 0.0349(18) 0.0081(16) 0.0199(14) 0.0076(14)
C5B 0.0268(14) 0.0360(17) 0.0383(18) 0.0058(15) 0.0087(13) -0.0016(13)
C6B 0.0427(17) 0.0357(18) 0.0257(16) 0.0061(14) 0.0134(13) -0.0019(14)
C7B 0.0431(18) 0.0308(17) 0.0244(16) 0.0003(13) 0.0185(14) 0.0005(14)
C8B 0.0305(15) 0.0242(15) 0.0232(14) -0.0005(12) 0.0141(12) -0.0017(12)
C9B 0.0307(15) 0.0265(15) 0.0253(15) 0.0003(12) 0.0141(13) -0.0004(12)
C10B 0.0305(15) 0.0291(17) 0.0255(15) -0.0044(12) 0.0154(13) -0.0025(12)
C11B 0.0340(17) 0.0336(18) 0.0354(18) -0.0018(14) 0.0187(14) -0.0056(13)
C12B 0.0340(19) 0.056(2) 0.044(2) -0.0076(17) 0.0165(16) -0.0048(16)
C13B 0.0424(19) 0.051(2) 0.042(2) 0.0003(17) 0.0256(16) -0.0053(16)

loop_
_atom_type_symbol
_atom_type_description
_atom_type_scat_dispersion_real
_atom_type_scat_dispersion_imag
_atom_type_scat_source
C C 0.0181 0.0091 'International Tables Vol C Tables 4.2.6.8 and 6.1.1.4'
H H 0.0000 0.0000 'International Tables Vol C Tables 4.2.6.8 and 6.1.1.4'
Cl Cl 0.3639 0.7018 'International Tables Vol C Tables 4.2.6.8 and 6.1.1.4'
N N 0.0311 0.0180 'International Tables Vol C Tables 4.2.6.8 and 6.1.1.4'
O O 0.0492 0.0322 'International Tables Vol C Tables 4.2.6.8 and 6.1.1.4'

loop_
_geom_angle_atom_site_label_1
_geom_angle_atom_site_label_2
_geom_angle_atom_site_label_3
_geom_angle
_geom_angle_site_symmetry_1
_geom_angle_site_symmetry_3
_geom_angle_publ_flag
C8A O2A H2A 101(3) . . ?
C1A N1A H1A 116(3) . . ?
C1A N1A C9A 119.0(2) . . ?
C9A N1A H1A 121(3) . . ?
O1A C1A N1A 120.0(3) . . ?
O1A C1A C2A 121.7(3) . . ?
N1A C1A C2A 118.3(3) . . ?
C3A C2A C1A 118.0(3) . . ?
C7A C2A C1A 123.7(3) . . ?
C7A C2A C3A 118.3(3) . . ?
C2A C3A H3A 119.7 . . ?
C4A C3A C2A 120.5(3) . . ?
C4A C3A H3A 119.7 . . ?
C3A C4A H4A 119.4 . . ?
C3A C4A C5A 121.3(3) . . ?
C5A C4A H4A 119.4 . . ?
C4A C5A C14A 121.2(3) . . ?
C6A C5A C4A 118.0(3) . . ?
C6A C5A C14A 120.7(3) . . ?
C5A C6A H6A 119.3 . . ?
C7A C6A C5A 121.5(3) . . ?
C7A C6A H6A 119.3 . . ?
C2A C7A H7A 119.9 . . ?
C6A C7A C2A 120.3(3) . . ?
C6A C7A H7A 119.9 . . ?
O2A C8A C9A 112.7(2) . . ?
O3A C8A O2A 124.1(3) . . ?
O3A C8A C9A 123.2(3) . . ?
N1A C9A C8A 110.5(2) . . ?
N1A C9A H9A 108.8 . . ?
N1A C9A C10A 110.5(2) . . ?
C8A C9A H9A 108.8 . . ?
C8A C9A C10A 109.4(2) . . ?
C10A C9A H9A 108.8 . . ?
C9A C10A H10A 108.7 . . ?
C9A C10A H10B 108.7 . . ?
H10A C10A H10B 107.6 . . ?
C11A C10A C9A 114.0(3) . . ?
C11A C10A H10A 108.7 . . ?
C11A C10A H10B 108.7 . . ?
C10A C11A H11A 108.8 . . ?
C12A C11A C10A 110.9(3) . . ?
C12A C11A H11A 108.8 . . ?
C12A C11A C13A 109.7(3) . . ?
C13A C11A C10A 109.9(3) . . ?
C13A C11A H11A 108.8 . . ?
C11A C12A H12A 109.5 . . ?
C11A C12A H12B 109.5 . . ?
C11A C12A H12C 109.5 . . ?
H12A C12A H12B 109.5 . . ?
H12A C12A H12C 109.5 . . ?
H12B C12A H12C 109.5 . . ?
C11A C13A H13A 109.5 . . ?
C11A C13A H13B 109.5 . . ?
C11A C13A H13C 109.5 . . ?
H13A C13A H13B 109.5 . . ?
H13A C13A H13C 109.5 . . ?
H13B C13A H13C 109.5 . . ?
C5A C14A H14A 109.5 . . ?
C5A C14A H14B 109.5 . . ?
C5A C14A H14C 109.5 . . ?
H14A C14A H14B 109.5 . . ?
H14A C14A H14C 109.5 . . ?
H14B C14A H14C 109.5 . . ?
C8B O2B H2B 112(3) . . ?
C1B N1B H1B 122(3) . . ?
C1B N1B C9B 119.7(2) . . ?
C9B N1B H1B 117(3) . . ?
O1B C1B N1B 120.3(3) . . ?
O1B C1B C2B 120.9(3) . . ?
N1B C1B C2B 118.9(2) . . ?
C3B C2B C1B 118.0(3) . . ?
C3B C2B C7B 118.4(3) . . ?
C7B C2B C1B 123.6(3) . . ?
C2B C3B H3B 119.4 . . ?
C4B C3B C2B 121.2(3) . . ?
C4B C3B H3B 119.4 . . ?
C3B C4B H4B 120.5 . . ?
C3B C4B C5B 119.0(3) . . ?
C5B C4B H4B 120.5 . . ?
C4B C5B Cl1B 119.5(2) . . ?
C6B C5B Cl1B 119.7(3) . . ?
C6B C5B C4B 120.9(3) . . ?
C5B C6B H6B 120.1 . . ?
C5B C6B C7B 119.8(3) . . ?
C7B C6B H6B 120.1 . . ?
C2B C7B H7B 119.6 . . ?
C6B C7B C2B 120.8(3) . . ?
C6B C7B H7B 119.6 . . ?
O2B C8B C9B 112.8(2) . . ?
O3B C8B O2B 124.3(3) . . ?
O3B C8B C9B 122.8(3) . . ?
N1B C9B C8B 110.3(2) . . ?
N1B C9B H9B 108.6 . . ?
N1B C9B C10B 111.0(2) . . ?
C8B C9B H9B 108.6 . . ?
C8B C9B C10B 109.6(2) . . ?
C10B C9B H9B 108.6 . . ?
C9B C10B H10C 108.9 . . ?
C9B C10B H10D 108.9 . . ?
H10C C10B H10D 107.7 . . ?
C11B C10B C9B 113.5(3) . . ?
C11B C10B H10C 108.9 . . ?
C11B C10B H10D 108.9 . . ?
C10B C11B H11B 108.9 . . ?
C12B C11B C10B 110.5(3) . . ?
C12B C11B H11B 108.9 . . ?
C12B C11B C13B 109.6(3) . . ?
C13B C11B C10B 110.0(3) . . ?
C13B C11B H11B 108.9 . . ?
C11B C12B H12D 109.5 . . ?
C11B C12B H12E 109.5 . . ?
C11B C12B H12F 109.5 . . ?
H12D C12B H12E 109.5 . . ?
H12D C12B H12F 109.5 . . ?
H12E C12B H12F 109.5 . . ?
C11B C13B H13D 109.5 . . ?
C11B C13B H13E 109.5 . . ?
C11B C13B H13F 109.5 . . ?
H13D C13B H13E 109.5 . . ?
H13D C13B H13F 109.5 . . ?
H13E C13B H13F 109.5 . . ?

loop_
_geom_bond_atom_site_label_1
_geom_bond_atom_site_label_2
_geom_bond_distance
_geom_bond_site_symmetry_2
_geom_bond_publ_flag
O1A C1A 1.238(4) . ?
O2A H2A 0.85(3) . ?
O2A C8A 1.315(4) . ?
O3A C8A 1.218(4) . ?
N1A H1A 0.82(2) . ?
N1A C1A 1.350(4) . ?
N1A C9A 1.448(4) . ?
C1A C2A 1.493(4) . ?
C2A C3A 1.396(4) . ?
C2A C7A 1.394(5) . ?
C3A H3A 0.9500 . ?
C3A C4A 1.378(5) . ?
C4A H4A 0.9500 . ?
C4A C5A 1.386(5) . ?
C5A C6A 1.385(4) . ?
C5A C14A 1.537(5) . ?
C6A H6A 0.9500 . ?
C6A C7A 1.380(5) . ?
C7A H7A 0.9500 . ?
C8A C9A 1.516(4) . ?
C9A H9A 1.0000 . ?
C9A C10A 1.531(4) . ?
C10A H10A 0.9900 . ?
C10A H10B 0.9900 . ?
C10A C11A 1.531(4) . ?
C11A H11A 1.0000 . ?
C11A C12A 1.522(5) . ?
C11A C13A 1.524(5) . ?
C12A H12A 0.9800 . ?
C12A H12B 0.9800 . ?
C12A H12C 0.9800 . ?
C13A H13A 0.9800 . ?
C13A H13B 0.9800 . ?
C13A H13C 0.9800 . ?
C14A H14A 0.9800 . ?
C14A H14B 0.9800 . ?
C14A H14C 0.9800 . ?
Cl1B C5B 1.730(4) . ?
O1B C1B 1.244(4) . ?
O2B H2B 0.84(3) . ?
O2B C8B 1.312(4) . ?
O3B C8B 1.215(4) . ?
N1B H1B 0.82(2) . ?
N1B C1B 1.340(4) . ?
N1B C9B 1.451(4) . ?
C1B C2B 1.490(4) . ?
C2B C3B 1.391(4) . ?
C2B C7B 1.402(4) . ?
C3B H3B 0.9500 . ?
C3B C4B 1.385(5) . ?
C4B H4B 0.9500 . ?
C4B C5B 1.392(5) . ?
C5B C6B 1.377(5) . ?
C6B H6B 0.9500 . ?
C6B C7B 1.379(5) . ?
C7B H7B 0.9500 . ?
C8B C9B 1.519(4) . ?
C9B H9B 1.0000 . ?
C9B C10B 1.532(4) . ?
C10B H10C 0.9900 . ?
C10B H10D 0.9900 . ?
C10B C11B 1.528(4) . ?
C11B H11B 1.0000 . ?
C11B C12B 1.525(5) . ?
C11B C13B 1.528(5) . ?
C12B H12D 0.9800 . ?
C12B H12E 0.9800 . ?
C12B H12F 0.9800 . ?
C13B H13D 0.9800 . ?
C13B H13E 0.9800 . ?
C13B H13F 0.9800 . ?

loop_
_geom_hbond_atom_site_label_D
_geom_hbond_atom_site_label_H
_geom_hbond_atom_site_label_A
_geom_hbond_distance_DH
_geom_hbond_distance_HA
_geom_hbond_distance_DA
_geom_hbond_angle_DHA
_geom_hbond_site_symmetry_A
_geom_hbond_publ_flag
O2A H2A O3B 0.85(3) 1.80(3) 2.631(3) 166(4) . yes
N1A H1A O1B 0.82(2) 2.17(3) 2.957(3) 162(4) 2_655 yes
O2B H2B O3A 0.84(3) 1.81(3) 2.629(3) 165(4) . yes
N1B H1B O1A 0.82(2) 2.12(2) 2.931(3) 172(4) 2_646 yes

loop_
_geom_torsion_atom_site_label_1
_geom_torsion_atom_site_label_2
_geom_torsion_atom_site_label_3
_geom_torsion_atom_site_label_4
_geom_torsion
_geom_torsion_site_symmetry_1
_geom_torsion_site_symmetry_2
_geom_torsion_site_symmetry_3
_geom_torsion_site_symmetry_4
_geom_torsion_publ_flag
O1A C1A C2A C3A -7.0(4) . . . . ?
O1A C1A C2A C7A 173.4(3) . . . . ?
O2A C8A C9A N1A -160.5(3) . . . . ?
O2A C8A C9A C10A 77.7(3) . . . . ?
O3A C8A C9A N1A 21.9(4) . . . . ?
O3A C8A C9A C10A -99.9(3) . . . . ?
N1A C1A C2A C3A 172.6(3) . . . . ?
N1A C1A C2A C7A -7.1(4) . . . . ?
N1A C9A C10A C11A 75.4(3) . . . . ?
C1A N1A C9A C8A 68.6(3) . . . . ?
C1A N1A C9A C10A -170.3(3) . . . . ?
C1A C2A C3A C4A -178.0(3) . . . . ?
C1A C2A C7A C6A 178.4(3) . . . . ?
C2A C3A C4A C5A -0.1(5) . . . . ?
C3A C2A C7A C6A -1.2(5) . . . . ?
C3A C4A C5A C6A -1.9(5) . . . . ?
C3A C4A C5A C14A 179.5(3) . . . . ?
C4A C5A C6A C7A 2.3(5) . . . . ?
C5A C6A C7A C2A -0.8(5) . . . . ?
C7A C2A C3A C4A 1.7(5) . . . . ?
C8A C9A C10A C11A -162.8(3) . . . . ?
C9A N1A C1A O1A 7.7(4) . . . . ?
C9A N1A C1A C2A -171.8(2) . . . . ?
C9A C10A C11A C12A 75.1(4) . . . . ?
C9A C10A C11A C13A -163.4(3) . . . . ?
C14A C5A C6A C7A -179.0(3) . . . . ?
Cl1B C5B C6B C7B 178.3(3) . . . . ?
O1B C1B C2B C3B 8.6(4) . . . . ?
O1B C1B C2B C7B -171.3(3) . . . . ?
O2B C8B C9B N1B 160.9(3) . . . . ?
O2B C8B C9B C10B -76.5(3) . . . . ?
O3B C8B C9B N1B -21.6(4) . . . . ?
O3B C8B C9B C10B 100.9(3) . . . . ?
N1B C1B C2B C3B -171.6(3) . . . . ?
N1B C1B C2B C7B 8.5(4) . . . . ?
N1B C9B C10B C11B -73.5(3) . . . . ?
C1B N1B C9B C8B -69.5(3) . . . . ?
C1B N1B C9B C10B 168.8(3) . . . . ?
C1B C2B C3B C4B 178.6(3) . . . . ?
C1B C2B C7B C6B -179.0(3) . . . . ?
C2B C3B C4B C5B 0.3(5) . . . . ?
C3B C2B C7B C6B 1.0(5) . . . . ?
C3B C4B C5B Cl1B -178.8(3) . . . . ?
C3B C4B C5B C6B 1.5(5) . . . . ?
C4B C5B C6B C7B -1.9(5) . . . . ?
C5B C6B C7B C2B 0.7(5) . . . . ?
C7B C2B C3B C4B -1.4(5) . . . . ?
C8B C9B C10B C11B 164.4(3) . . . . ?
C9B N1B C1B O1B -6.9(4) . . . . ?
C9B N1B C1B C2B 173.3(2) . . . . ?
C9B C10B C11B C12B -75.3(3) . . . . ?
C9B C10B C11B C13B 163.6(3) . . . . ?
